data_1530534
loop_
_publ_author_name
'Palkina, K.'
'Saifuddinov, V.Z.'
'Kuznetsova, V.G.'
'Chudinova, N.N.'

_publ_section_title
;
 The crystal structure of Tl Nd (P O3)4
;
_journal_name_full 'Doklady Akademii Nauk SSSR'
_journal_page_first 837
_journal_page_last 839
_journal_volume 237
_journal_year 1977
_chemical_formula_sum 'Nd O12 P4 Tl'
_chemical_name_systematic 'Tl Nd (P O3)4'
_space_group_IT_number 14
_symmetry_space_group_name_Hall '-P 2yn'
_symmetry_space_group_name_H-M 'P 1 21/n 1'
_cell_angle_alpha 90
_cell_angle_beta 105.86
_cell_angle_gamma 90
_cell_formula_units_Z 4
_cell_length_a 10.44
_cell_length_b 8.05
_cell_length_c 11.007
_cell_volume 889.836
_citation_journal_id_ASTM DANKAS
_cod_data_source_file Palkina_DANKAS_1977_735.cif
_cod_data_source_block Nd1O12P4Tl1
_cod_original_cell_volume 889.8358
_cod_original_sg_symbol_Hall '-P 2ybc (x-z,y,z)'
_cod_original_formula_sum 'Nd1 O12 P4 Tl1'
_cod_database_code 1530534

loop_
_symmetry_equiv_pos_as_xyz
x,y,z
-x+1/2,y+1/2,-z+1/2
-x,-y,-z
x-1/2,-y-1/2,z-1/2

loop_
_atom_site_label
_atom_site_type_symbol
_atom_site_fract_x
_atom_site_fract_y
_atom_site_fract_z
_atom_site_occupancy
_atom_site_U_iso_or_equiv
O8 O-2 0.6847 0.345 -0.1649 1 0.0
O6 O-2 0.6719 -0.0887 -0.1937 1 0.0
O12 O-2 0.6426 0.0413 -0.3973 1 0.0
P3 P+5 0.8553 0.403 0.2394 1 0.0
O9 O-2 0.8314 0.4488 0.0967 1 0.0
P1 P+5 0.7478 -0.0237 -0.2757 1 0.0
Nd1 Nd+3 0.50007 -0.27293 -0.18328 1 0.0
O2 O-2 0.1488 -0.0881 0.2163 1 0.0
Tl1 Tl+1 0.79573 0.06457 0.04016 1 0.0
O4 O-2 0.963 0.0348 0.3295 1 0.0
P2 P+5 0.0411 0.1747 0.3596 1 0.0
P4 P+5 0.8247 -0.3963 0.0218 1 0.0
O1 O-2 0.9762 0.2925 0.2507 1 0.0
O10 O-2 0.4348 -0.2554 0.0146 1 0.0
O5 O-2 0.6025 0.0326 0.1752 1 0.0
O7 O-2 0.6852 -0.3404 -0.0139 1 0.0
O11 O-2 0.4329 -0.2051 -0.4085 1 0.0
O3 O-2 0.7387 0.3182 0.2525 1 0.0
